data_7217179
loop_
_publ_author_name
'Periana, Roy Anthony'
'Gunsalus, Niles'
'Hashiguchi, Brian'
'Bischof, Steven Michael'
'Yousufuddin, Muhammed'
'Lokare, Kapil S.'

_publ_section_title
;
 Iridium(III) Catalyzed Trifluoroacetoxylation of Aromatic Hydrocarbons
;
_journal_name_full 'RSC Advances'
_journal_paper_doi 10.1039/C4RA06251E
_journal_year 2014
_chemical_formula_sum 'C24 H14 F6 Ir N2 O4'
_chemical_formula_weight 700.57
_chemical_name_systematic
; 
 ? 
;
_space_group_IT_number 2
_symmetry_cell_setting triclinic
_symmetry_space_group_name_Hall '-P 1'
_symmetry_space_group_name_H-M 'P -1'
_atom_sites_solution_hydrogens geom
_atom_sites_solution_primary direct
_atom_sites_solution_secondary difmap
_audit_creation_method SHELXL-97
_cell_angle_alpha 99.972(2)
_cell_angle_beta 104.037(2)
_cell_angle_gamma 98.975(2)
_cell_formula_units_Z 2
_cell_length_a 9.2114(12)
_cell_length_b 9.5161(12)
_cell_length_c 14.2557(18)
_cell_measurement_reflns_used 5124
_cell_measurement_temperature 296(2)
_cell_measurement_theta_max 25.61
_cell_measurement_theta_min 2.33
_cell_volume 1168.1(3)
_computing_cell_refinement 'Bruker SMART'
_computing_data_collection 'Bruker SMART'
_computing_data_reduction 'Bruker SAINT'
_computing_molecular_graphics 'Bruker SHELXTL'
_computing_publication_material 'Bruker SHELXTL'
_computing_structure_refinement 'SHELXL-97 (Sheldrick, 1997)'
_computing_structure_solution 'SHELXS-97 (Sheldrick, 1990)'
_diffrn_ambient_temperature 296(2)
_diffrn_measured_fraction_theta_full 0.980
_diffrn_measured_fraction_theta_max 0.980
_diffrn_measurement_device_type 'CCD area detector'
_diffrn_measurement_method 'phi and omega scans'
_diffrn_radiation_monochromator graphite
_diffrn_radiation_source 'fine-focus sealed tube'
_diffrn_radiation_type MoK\a
_diffrn_radiation_wavelength 0.71073
_diffrn_reflns_av_R_equivalents 0.0196
_diffrn_reflns_av_sigmaI/netI 0.0285
_diffrn_reflns_limit_h_max 11
_diffrn_reflns_limit_h_min -12
_diffrn_reflns_limit_k_max 12
_diffrn_reflns_limit_k_min -12
_diffrn_reflns_limit_l_max 18
_diffrn_reflns_limit_l_min -19
_diffrn_reflns_number 11624
_diffrn_reflns_theta_full 28.42
_diffrn_reflns_theta_max 28.42
_diffrn_reflns_theta_min 1.51
_exptl_absorpt_coefficient_mu 5.798
_exptl_absorpt_correction_T_max 0.745
_exptl_absorpt_correction_T_min 0.578
_exptl_absorpt_correction_type multi-scan
_exptl_absorpt_process_details SADABS
_exptl_crystal_colour yellow
_exptl_crystal_density_diffrn 1.992
_exptl_crystal_density_method 'not measured'
_exptl_crystal_description prism
_exptl_crystal_F_000 670
_exptl_crystal_size_max 0.20
_exptl_crystal_size_mid 0.13
_exptl_crystal_size_min 0.05
_refine_diff_density_max 2.536
_refine_diff_density_min -0.628
_refine_diff_density_rms 0.135
_refine_ls_extinction_method none
_refine_ls_goodness_of_fit_ref 1.053
_refine_ls_hydrogen_treatment mixed
_refine_ls_matrix_type full
_refine_ls_number_parameters 401
_refine_ls_number_reflns 5759
_refine_ls_number_restraints 78
_refine_ls_restrained_S_all 1.088
_refine_ls_R_factor_all 0.0488
_refine_ls_R_factor_gt 0.0418
_refine_ls_shift/su_max 0.009
_refine_ls_shift/su_mean 0.001
_refine_ls_structure_factor_coef Fsqd
_refine_ls_weighting_details 'calc w=1/[\s^2^(Fo^2^)+(0.0659P)^2^+1.1179P] where P=(Fo^2^+2Fc^2^)/3'
_refine_ls_weighting_scheme calc
_refine_ls_wR_factor_gt 0.1060
_refine_ls_wR_factor_ref 0.1113
_reflns_number_gt 4965
_reflns_number_total 5759
_reflns_threshold_expression >2sigma(I)
_cod_data_source_file c4ra06251e2.cif
_cod_data_source_block perianam
_cod_depositor_comments
;
The following automatic conversions were performed:

'_symmetry_cell_setting' value 'Triclinic' changed to 'triclinic'
according to
/usr/data/users/saulius/crontab/automatic-downloads/rss-feeds/RSC/lib/dictionaries/cif_core.dic
dictionary named 'cif_core.dic' version 2.4.2 from 2011-04-26.

Automatic conversion script
Id: cif_fix_values 2281 2013-09-26 08:29:07Z andrius 
;
_cod_original_sg_symbol_H-M P-1
_cod_database_code 7217179

loop_
_symmetry_equiv_pos_as_xyz
'x, y, z'
'-x, -y, -z'

loop_
_atom_site_label
_atom_site_type_symbol
_atom_site_fract_x
_atom_site_fract_y
_atom_site_fract_z
_atom_site_U_iso_or_equiv
_atom_site_adp_type
_atom_site_occupancy
_atom_site_symmetry_multiplicity
_atom_site_calc_flag
_atom_site_refinement_flags
_atom_site_disorder_assembly
_atom_site_disorder_group
Ir1 Ir 0.93626(2) 0.75381(2) 0.691712(15) 0.05506(10) Uani 1 1 d . . .
F1 F 1.0981(14) 1.2628(13) 0.7359(15) 0.125(4) Uani 0.625(15) 1 d PU A 1
F2 F 1.2632(18) 1.1800(14) 0.6796(10) 0.127(4) Uani 0.625(15) 1 d PU A 1
F3 F 1.3184(16) 1.2672(13) 0.8307(10) 0.121(4) Uani 0.625(15) 1 d PU A 1
F4 F 0.6040(19) 0.2411(13) 0.6826(10) 0.130(4) Uani 0.625(15) 1 d PU A 1
F5 F 0.7824(17) 0.2258(15) 0.6145(14) 0.135(5) Uani 0.625(15) 1 d PU A 1
F6 F 0.5896(13) 0.3126(11) 0.5540(9) 0.123(4) Uani 0.625(15) 1 d PU A 1
F1A F 1.133(2) 1.2877(17) 0.8024(15) 0.098(5) Uani 0.375(15) 1 d PU A 2
F2A F 1.158(3) 1.212(2) 0.6711(13) 0.113(6) Uani 0.375(15) 1 d PU A 2
F3A F 1.349(2) 1.239(2) 0.7842(19) 0.104(6) Uani 0.375(15) 1 d PU A 2
F4A F 0.550(3) 0.281(3) 0.613(2) 0.148(8) Uani 0.375(15) 1 d PU A 2
F5A F 0.715(3) 0.213(2) 0.6970(18) 0.138(7) Uani 0.375(15) 1 d PU A 2
F6A F 0.744(3) 0.250(2) 0.5692(14) 0.104(6) Uani 0.375(15) 1 d PU A 2
O1 O 0.8155(6) 0.5430(5) 0.6485(4) 0.0759(13) Uani 1 1 d . . .
O2 O 0.7948(10) 0.4794(8) 0.7874(5) 0.125(2) Uani 1 1 d U . .
O3 O 1.0407(6) 0.9657(5) 0.7079(4) 0.0687(11) Uani 1 1 d . . .
O4 O 1.2174(7) 1.0154(5) 0.8542(4) 0.0830(14) Uani 1 1 d . . .
N1 N 0.7566(6) 0.8367(6) 0.7488(5) 0.0653(13) Uani 1 1 d . . .
N2 N 0.9974(5) 0.7524(5) 0.8361(4) 0.0513(10) Uani 1 1 d . . .
C1 C 0.6345(9) 0.8856(8) 0.7002(7) 0.078(2) Uani 1 1 d . . .
H1 H 0.6175 0.8801 0.6325 0.094 Uiso 1 1 calc R . .
C2 C 0.5364(9) 0.9421(9) 0.7461(8) 0.089(2) Uani 1 1 d . . .
H2 H 0.4538 0.9731 0.7099 0.107 Uiso 1 1 calc R . .
C3 C 0.5597(9) 0.9531(9) 0.8451(9) 0.093(3) Uani 1 1 d . . .
H3 H 0.4936 0.9921 0.8772 0.111 Uiso 1 1 calc R . .
C4 C 0.6834(9) 0.9056(8) 0.8982(7) 0.080(2) Uani 1 1 d . . .
H4 H 0.7015 0.9132 0.9662 0.096 Uiso 1 1 calc R . .
C5 C 0.7796(7) 0.8464(7) 0.8481(5) 0.0633(15) Uani 1 1 d . . .
C6 C 0.9118(7) 0.7948(7) 0.8968(5) 0.0599(14) Uani 1 1 d . . .
C7 C 0.9573(9) 0.7865(9) 0.9968(5) 0.0759(18) Uani 1 1 d . . .
H7 H 0.8996 0.8155 1.0391 0.091 Uiso 1 1 calc R . .
C8 C 1.0852(10) 0.7361(9) 1.0318(6) 0.081(2) Uani 1 1 d . . .
H8 H 1.1117 0.7262 1.0973 0.097 Uiso 1 1 calc R . .
C9 C 1.1780(8) 0.6985(7) 0.9704(5) 0.0692(17) Uani 1 1 d . . .
C10 C 1.1223(7) 0.7026(6) 0.8714(5) 0.0610(14) Uani 1 1 d . . .
C11 C 1.3211(10) 0.6493(9) 0.9998(7) 0.086(2) Uani 1 1 d . . .
H11 H 1.3611 0.6425 1.0649 0.103 Uiso 1 1 calc R . .
C12 C 1.3943(9) 0.6140(8) 0.9308(7) 0.084(2) Uani 1 1 d . . .
H12 H 1.4866 0.5848 0.9508 0.100 Uiso 1 1 calc R . .
C13 C 1.3405(8) 0.6184(7) 0.8309(6) 0.0700(17) Uani 1 1 d . . .
C14 C 1.2029(7) 0.6653(6) 0.7993(5) 0.0547(12) Uani 1 1 d . . .
C15 C 1.4141(9) 0.5766(7) 0.7572(7) 0.080(2) Uani 1 1 d . . .
H15 H 1.5049 0.5435 0.7735 0.096 Uiso 1 1 calc R . .
C16 C 1.3504(11) 0.5855(9) 0.6622(8) 0.089(2) Uani 1 1 d . . .
H16 H 1.3991 0.5565 0.6144 0.106 Uiso 1 1 calc R . .
C17 C 1.2165(9) 0.6357(8) 0.6330(6) 0.0741(19) Uani 1 1 d . . .
H17 H 1.1795 0.6415 0.5673 0.089 Uiso 1 1 calc R . .
C18 C 1.1366(7) 0.6778(6) 0.7014(5) 0.0587(14) Uani 1 1 d . . .
C19 C 0.7762(9) 0.4595(8) 0.6975(6) 0.0743(17) Uani 1 1 d . A .
C20 C 0.6898(9) 0.3075(8) 0.6379(6) 0.0734(18) Uani 1 1 d . . .
C21 C 1.1493(8) 1.0415(7) 0.7763(5) 0.0614(14) Uani 1 1 d . A .
C22 C 1.2020(9) 1.1929(8) 0.7560(6) 0.0715(17) Uani 1 1 d . . .
C23 C 0.8102(11) 0.7800(11) 0.5473(6) 0.083(2) Uani 1 1 d . . .
H23A H 0.713(8) 0.717(7) 0.516(5) 0.060(17) Uiso 1 1 d . . .
H23B H 0.813(11) 0.883(12) 0.548(7) 0.12(3) Uiso 1 1 d . . .
C24 C 0.9372(11) 0.7348(10) 0.5367(5) 0.083(2) Uani 1 1 d . . .
H24A H 0.925(9) 0.632(9) 0.512(6) 0.08(2) Uiso 1 1 d . . .

loop_
_atom_site_aniso_label
_atom_site_aniso_U_11
_atom_site_aniso_U_22
_atom_site_aniso_U_33
_atom_site_aniso_U_23
_atom_site_aniso_U_13
_atom_site_aniso_U_12
Ir1 0.05857(15) 0.04779(14) 0.04858(14) 0.01346(9) 0.00351(10) -0.00419(9)
F1 0.121(7) 0.083(6) 0.176(10) 0.054(6) 0.020(7) 0.036(5)
F2 0.136(8) 0.134(7) 0.125(7) 0.056(6) 0.056(6) 0.007(6)
F3 0.130(8) 0.089(6) 0.104(7) 0.023(5) -0.013(6) -0.022(5)
F4 0.141(8) 0.113(7) 0.130(7) 0.033(5) 0.061(6) -0.034(6)
F5 0.134(8) 0.100(6) 0.160(10) -0.002(6) 0.025(7) 0.051(6)
F6 0.115(6) 0.103(6) 0.103(6) 0.017(5) -0.022(5) -0.029(5)
F1A 0.133(10) 0.066(6) 0.110(9) 0.021(6) 0.058(8) 0.028(6)
F2A 0.147(11) 0.103(9) 0.082(8) 0.047(7) 0.018(7) -0.003(7)
F3A 0.085(8) 0.095(9) 0.134(11) 0.036(8) 0.034(7) 0.008(6)
F4A 0.124(11) 0.154(12) 0.153(12) 0.032(9) 0.024(9) 0.014(8)
F5A 0.159(12) 0.109(9) 0.138(11) 0.051(8) 0.021(8) 0.014(8)
F6A 0.126(10) 0.089(8) 0.088(8) 0.002(6) 0.040(7) 0.000(7)
O1 0.084(3) 0.057(2) 0.073(3) 0.015(2) 0.013(2) -0.014(2)
O2 0.170(6) 0.097(4) 0.092(4) 0.023(3) 0.036(4) -0.024(4)
O3 0.070(3) 0.051(2) 0.069(3) 0.016(2) -0.001(2) -0.0049(19)
O4 0.098(4) 0.066(3) 0.067(3) 0.020(2) 0.000(3) -0.005(3)
N1 0.055(3) 0.054(3) 0.081(4) 0.022(3) 0.008(3) 0.004(2)
N2 0.052(2) 0.047(2) 0.049(2) 0.0112(19) 0.007(2) 0.0033(19)
C1 0.065(4) 0.068(4) 0.094(5) 0.036(4) 0.002(4) 0.006(3)
C2 0.064(4) 0.069(4) 0.131(8) 0.032(5) 0.013(5) 0.017(4)
C3 0.072(5) 0.069(5) 0.136(8) 0.011(5) 0.034(5) 0.014(4)
C4 0.070(4) 0.064(4) 0.100(6) 0.008(4) 0.025(4) 0.006(3)
C5 0.057(3) 0.053(3) 0.073(4) 0.011(3) 0.013(3) 0.001(3)
C6 0.065(3) 0.055(3) 0.053(3) 0.010(3) 0.013(3) 0.001(3)
C7 0.081(5) 0.086(5) 0.059(4) 0.013(3) 0.022(3) 0.012(4)
C8 0.097(6) 0.087(5) 0.054(4) 0.026(3) 0.008(4) 0.015(4)
C9 0.071(4) 0.063(4) 0.060(4) 0.014(3) -0.005(3) 0.011(3)
C10 0.062(3) 0.044(3) 0.078(4) 0.020(3) 0.019(3) 0.007(2)
C11 0.090(5) 0.080(5) 0.082(5) 0.033(4) 0.001(4) 0.022(4)
C12 0.075(5) 0.068(4) 0.110(6) 0.039(4) 0.011(4) 0.024(4)
C13 0.065(4) 0.047(3) 0.100(5) 0.025(3) 0.020(4) 0.011(3)
C14 0.060(3) 0.039(2) 0.062(3) 0.011(2) 0.016(3) 0.004(2)
C15 0.072(4) 0.049(3) 0.126(7) 0.019(4) 0.037(5) 0.014(3)
C16 0.101(6) 0.065(4) 0.107(7) 0.012(4) 0.054(6) 0.009(4)
C17 0.085(5) 0.060(4) 0.074(4) 0.004(3) 0.034(4) 0.000(3)
C18 0.064(3) 0.044(3) 0.060(3) 0.008(2) 0.013(3) -0.001(2)
C19 0.072(4) 0.073(4) 0.077(5) 0.017(4) 0.022(4) 0.008(3)
C20 0.073(4) 0.056(4) 0.086(5) 0.014(3) 0.024(4) -0.004(3)
C21 0.068(4) 0.058(3) 0.059(3) 0.012(3) 0.021(3) 0.011(3)
C22 0.072(4) 0.056(3) 0.079(5) 0.021(3) 0.011(4) -0.003(3)
C23 0.087(6) 0.085(5) 0.059(4) 0.023(4) -0.006(4) -0.003(5)
C24 0.106(6) 0.080(5) 0.043(3) 0.013(3) -0.003(4) -0.004(4)

loop_
_atom_type_symbol
_atom_type_description
_atom_type_scat_dispersion_real
_atom_type_scat_dispersion_imag
_atom_type_scat_source
C C 0.0033 0.0016 'International Tables Vol C Tables 4.2.6.8 and 6.1.1.4'
H H 0.0000 0.0000 'International Tables Vol C Tables 4.2.6.8 and 6.1.1.4'
N N 0.0061 0.0033 'International Tables Vol C Tables 4.2.6.8 and 6.1.1.4'
O O 0.0106 0.0060 'International Tables Vol C Tables 4.2.6.8 and 6.1.1.4'
F F 0.0171 0.0103 'International Tables Vol C Tables 4.2.6.8 and 6.1.1.4'
Ir Ir -1.4442 7.9887 'International Tables Vol C Tables 4.2.6.8 and 6.1.1.4'

loop_
_geom_angle_atom_site_label_1
_geom_angle_atom_site_label_2
_geom_angle_atom_site_label_3
_geom_angle
N2 Ir1 O3 95.83(19)
N2 Ir1 O1 94.8(2)
O3 Ir1 O1 169.32(18)
N2 Ir1 C18 80.0(2)
O3 Ir1 C18 93.8(2)
O1 Ir1 C18 89.3(2)
N2 Ir1 C23 162.0(3)
O3 Ir1 C23 83.6(3)
O1 Ir1 C23 85.9(3)
C18 Ir1 C23 118.0(3)
N2 Ir1 C24 162.2(3)
O3 Ir1 C24 84.2(3)
O1 Ir1 C24 86.1(3)
C18 Ir1 C24 82.2(3)
C23 Ir1 C24 35.7(4)
N2 Ir1 N1 75.6(2)
O3 Ir1 N1 87.8(2)
O1 Ir1 N1 93.6(2)
C18 Ir1 N1 155.6(3)
C23 Ir1 N1 86.4(3)
C24 Ir1 N1 122.1(3)
C19 O1 Ir1 130.3(5)
C21 O3 Ir1 128.3(4)
C5 N1 C1 117.5(7)
C5 N1 Ir1 113.3(4)
C1 N1 Ir1 129.1(6)
C10 N2 C6 119.9(5)
C10 N2 Ir1 118.3(4)
C6 N2 Ir1 121.7(4)
C2 C1 N1 123.0(8)
C2 C1 H1 118.5
N1 C1 H1 118.5
C3 C2 C1 119.7(8)
C3 C2 H2 120.1
C1 C2 H2 120.1
C2 C3 C4 119.4(8)
C2 C3 H3 120.3
C4 C3 H3 120.3
C3 C4 C5 119.0(9)
C3 C4 H4 120.5
C5 C4 H4 120.5
N1 C5 C4 121.3(7)
N1 C5 C6 115.5(6)
C4 C5 C6 123.2(7)
N2 C6 C7 119.3(6)
N2 C6 C5 113.8(6)
C7 C6 C5 127.0(6)
C8 C7 C6 120.1(7)
C8 C7 H7 119.9
C6 C7 H7 119.9
C7 C8 C9 120.8(7)
C7 C8 H8 119.6
C9 C8 H8 119.6
C10 C9 C8 115.8(6)
C10 C9 C11 117.9(7)
C8 C9 C11 126.2(7)
N2 C10 C9 123.8(6)
N2 C10 C14 113.6(6)
C9 C10 C14 122.4(6)
C12 C11 C9 118.7(7)
C12 C11 H11 120.6
C9 C11 H11 120.6
C11 C12 C13 124.2(7)
C11 C12 H12 117.9
C13 C12 H12 117.9
C12 C13 C14 119.0(7)
C12 C13 C15 124.5(7)
C14 C13 C15 116.5(7)
C13 C14 C18 125.1(6)
C13 C14 C10 117.8(6)
C18 C14 C10 117.1(6)
C16 C15 C13 119.1(7)
C16 C15 H15 120.4
C13 C15 H15 120.4
C15 C16 C17 123.5(8)
C15 C16 H16 118.3
C17 C16 H16 118.3
C16 C17 C18 120.6(8)
C16 C17 H17 119.7
C18 C17 H17 119.7
C17 C18 C14 115.2(6)
C17 C18 Ir1 134.0(6)
C14 C18 Ir1 110.9(4)
O1 C19 O2 129.6(8)
O1 C19 C20 115.0(7)
O2 C19 C20 115.4(7)
F4A C20 F6A 112.0(18)
F4A C20 F4 54.1(15)
F6A C20 F4 127.3(12)
F4A C20 F5 128.8(15)
F6A C20 F5 33.8(10)
F4 C20 F5 109.3(12)
F4A C20 F6 49.3(15)
F6A C20 F6 75.6(13)
F4 C20 F6 102.4(10)
F5 C20 F6 107.7(11)
F4A C20 F5A 99.4(18)
F6A C20 F5A 98.2(15)
F4 C20 F5A 48.3(11)
F5 C20 F5A 67.5(14)
F6 C20 F5A 138.0(13)
F4A C20 C19 119.2(14)
F6A C20 C19 116.1(10)
F4 C20 C19 113.2(8)
F5 C20 C19 111.7(9)
F6 C20 C19 112.0(7)
F5A C20 C19 108.0(12)
O4 C21 O3 130.6(6)
O4 C21 C22 117.5(6)
O3 C21 C22 111.9(6)
F2A C22 F1 60.6(13)
F2A C22 F3A 106.4(16)
F1 C22 F3A 129.6(12)
F2A C22 F3 130.1(12)
F1 C22 F3 112.5(11)
F3A C22 F3 35.7(9)
F2A C22 F2 47.6(12)
F1 C22 F2 106.7(11)
F3A C22 F2 67.9(12)
F3 C22 F2 102.8(10)
F2A C22 F1A 99.1(15)
F1 C22 F1A 40.2(9)
F3A C22 F1A 110.6(14)
F3 C22 F1A 79.5(12)
F2 C22 F1A 138.5(11)
F2A C22 C21 118.7(10)
F1 C22 C21 114.8(8)
F3A C22 C21 113.5(11)
F3 C22 C21 108.8(8)
F2 C22 C21 110.6(8)
F1A C22 C21 107.5(9)
C24 C23 Ir1 72.4(5)
C24 C23 H23A 120(4)
Ir1 C23 H23A 118(4)
C24 C23 H23B 115(6)
Ir1 C23 H23B 111(6)
H23A C23 H23B 115(7)
C23 C24 Ir1 71.9(5)
C23 C24 H24A 115(5)
Ir1 C24 H24A 104(5)

loop_
_geom_bond_atom_site_label_1
_geom_bond_atom_site_label_2
_geom_bond_distance
Ir1 N2 2.000(5)
Ir1 O3 2.042(4)
Ir1 O1 2.045(5)
Ir1 C18 2.068(7)
Ir1 C23 2.182(8)
Ir1 C24 2.188(8)
Ir1 N1 2.206(6)
F1 C22 1.254(13)
F2 C22 1.338(14)
F3 C22 1.316(13)
F4 C20 1.287(12)
F5 C20 1.304(15)
F6 C20 1.336(13)
F1A C22 1.355(17)
F2A C22 1.233(17)
F3A C22 1.29(2)
F4A C20 1.22(2)
F5A C20 1.34(2)
F6A C20 1.28(2)
O1 C19 1.214(9)
O2 C19 1.228(10)
O3 C21 1.237(8)
O4 C21 1.224(8)
N1 C5 1.363(9)
N1 C1 1.363(9)
N2 C10 1.332(8)
N2 C6 1.357(8)
C1 C2 1.360(13)
C1 H1 0.9300
C2 C3 1.358(14)
C2 H2 0.9300
C3 C4 1.392(12)
C3 H3 0.9300
C4 C5 1.392(10)
C4 H4 0.9300
C5 C6 1.449(9)
C6 C7 1.406(10)
C7 C8 1.357(11)
C7 H7 0.9300
C8 C9 1.406(11)
C8 H8 0.9300
C9 C10 1.389(10)
C9 C11 1.458(10)
C10 C14 1.436(9)
C11 C12 1.346(12)
C11 H11 0.9300
C12 C13 1.401(12)
C12 H12 0.9300
C13 C14 1.406(9)
C13 C15 1.417(11)
C14 C18 1.414(9)
C15 C16 1.362(13)
C15 H15 0.9300
C16 C17 1.388(13)
C16 H16 0.9300
C17 C18 1.399(10)
C17 H17 0.9300
C19 C20 1.527(10)
C21 C22 1.546(9)
C23 C24 1.341(14)
C23 H23A 0.95(7)
C23 H23B 0.98(10)
C24 H24A 0.96(8)
